data_2218510
loop_
_publ_author_name
'Zareef, Muhammad'
'Iqbal, Rashid'
'Parvez, Masood'

_publ_section_title
;
 4-Benzyl-3-(2-furyl)-1<i>H</i>-1,2,4-triazole-5(4<i>H</i>)-thione
 hemihydrate
;
_journal_coeditor_code RZ2207
_journal_issue 6
_journal_name_full 'Acta Crystallographica Section E'
_journal_page_first o952
_journal_page_last o953
_journal_paper_doi 10.1107/S1600536808012361
_journal_volume 64
_journal_year 2008
_chemical_formula_iupac 'C13 H11 N3 O S, 0.5H2 O'
_chemical_formula_moiety 'C13 H11 N3 O S, 0.5(H2 O)'
_chemical_formula_sum 'C13 H12 N3 O1.5 S'
_chemical_formula_weight 266.33
_chemical_melting_point_gt 458
_chemical_melting_point_lt 459
_chemical_name_systematic
;
4-Benzyl-3-(2-furyl)-1<i>H</i>-1,2,4-triazole-5(4H)-thione hemihydrate
;
_space_group_IT_number 2
_symmetry_cell_setting triclinic
_symmetry_space_group_name_Hall '-P 1'
_symmetry_space_group_name_H-M 'P -1'
_atom_sites_solution_hydrogens geom
_atom_sites_solution_primary direct
_atom_sites_solution_secondary difmap
_cell_angle_alpha 92.43(2)
_cell_angle_beta 94.35(2)
_cell_angle_gamma 103.83(2)
_cell_formula_units_Z 4
_cell_length_a 6.082(2)
_cell_length_b 12.069(4)
_cell_length_c 17.818(5)
_cell_measurement_reflns_used 10729
_cell_measurement_temperature 173(2)
_cell_measurement_theta_max 27.5
_cell_measurement_theta_min 3.0
_cell_volume 1263.9(7)
_computing_cell_refinement 'DENZO (Otwinowski & Minor, 1997)'
_computing_data_collection 'COLLECT (Hooft, 1998)'
_computing_data_reduction 'SCALEPACK (Otwinowski & Minor, 1997)'
_computing_molecular_graphics 'ORTEP-3 for Windows (Farrugia, 1997)'
_computing_publication_material 'SHELXL97 (Sheldrick, 2008)'
_computing_structure_refinement 'SHELXL97 (Sheldrick, 2008)'
_computing_structure_solution 'SHELXS97 (Sheldrick, 2008)'
_diffrn_ambient_temperature 173(2)
_diffrn_measured_fraction_theta_full 0.991
_diffrn_measured_fraction_theta_max 0.991
_diffrn_measurement_device_type 'Nonius KappaCCD'
_diffrn_measurement_method '\w and \f'
_diffrn_radiation_monochromator graphite
_diffrn_radiation_source 'fine-focus sealed tube'
_diffrn_radiation_type MoK\a
_diffrn_radiation_wavelength 0.71073
_diffrn_reflns_av_R_equivalents 0.031
_diffrn_reflns_av_sigmaI/netI 0.047
_diffrn_reflns_limit_h_max 7
_diffrn_reflns_limit_h_min -7
_diffrn_reflns_limit_k_max 15
_diffrn_reflns_limit_k_min -15
_diffrn_reflns_limit_l_max 23
_diffrn_reflns_limit_l_min -23
_diffrn_reflns_number 10729
_diffrn_reflns_theta_full 27.5
_diffrn_reflns_theta_max 27.5
_diffrn_reflns_theta_min 3.0
_diffrn_standards_number 0
_exptl_absorpt_coefficient_mu 0.252
_exptl_absorpt_correction_T_max 0.990
_exptl_absorpt_correction_T_min 0.956
_exptl_absorpt_correction_type multi-scan
_exptl_absorpt_process_details '(SORTAV; Blessing, 1997)'
_exptl_crystal_colour colourless
_exptl_crystal_density_diffrn 1.400
_exptl_crystal_density_method 'not measured'
_exptl_crystal_description plate
_exptl_crystal_F_000 556
_exptl_crystal_size_max 0.18
_exptl_crystal_size_mid 0.16
_exptl_crystal_size_min 0.04
_refine_diff_density_max 0.22
_refine_diff_density_min -0.24
_refine_ls_extinction_coef 0.012(2)
_refine_ls_extinction_expression Fc^*^=kFc[1+0.001xFc^2^\l^3^/sin(2\q)]^-1/4^
_refine_ls_extinction_method 'SHELXL97 (Sheldrick, 2008)'
_refine_ls_goodness_of_fit_ref 1.03
_refine_ls_hydrogen_treatment mixed
_refine_ls_matrix_type full
_refine_ls_number_parameters 347
_refine_ls_number_reflns 5735
_refine_ls_number_restraints 0
_refine_ls_restrained_S_all 1.03
_refine_ls_R_factor_all 0.062
_refine_ls_R_factor_gt 0.039
_refine_ls_shift/su_max 0.001
_refine_ls_shift/su_mean 0.000
_refine_ls_structure_factor_coef Fsqd
_refine_ls_weighting_details 'calc w=1/[\s^2^(Fo^2^)+(0.0384P)^2^+0.468P] where P=(Fo^2^+2Fc^2^)/3'
_refine_ls_weighting_scheme calc
_refine_ls_wR_factor_gt 0.085
_refine_ls_wR_factor_ref 0.096
_reflns_number_gt 4365
_reflns_number_total 5735
_reflns_threshold_expression I>2\s(I)
_cod_data_source_file rz2207.cif
_cod_data_source_block I
_cod_depositor_comments
;
The following automatic conversions were performed:
'_exptl_absorpt_correction_type' value 'Multi-scan' changed to
'multi-scan' according to
'/home/saulius/struct/CIF-dictionaries/cif_core.dic' dictionary named
'cif_core.dic' version 2.4.1 from 2010-06-29.

Automatic conversion script
Id: cif_fix_enum 1527 2010-12-29 10:47:43Z saulius 

The following automatic conversions were performed:

'_exptl_absorpt_correction_type' value 'Multi-scan' changed to
'multi-scan' according to
/home/saulius/struct/CIF-dictionaries/cif_core.dic dictionary named
'cif_core.dic' version 2.4.1 from 2010-06-29.

Automatic conversion script
Id: cif_fix_values 1715 2011-07-08 13:25:40Z adriana 
;
_cod_original_formula_sum 'C13 H12 N3 O1.5 S1'
_cod_database_code 2218510
_cod_database_fobs_code 2218510

loop_
_symmetry_equiv_pos_as_xyz
'x, y, z'
'-x, -y, -z'

loop_
_atom_site_type_symbol
_atom_site_label
_atom_site_fract_x
_atom_site_fract_y
_atom_site_fract_z
_atom_site_U_iso_or_equiv
_atom_site_adp_type
_atom_site_calc_flag
_atom_site_refinement_flags
_atom_site_occupancy
S S1 0.34044(8) 0.05680(4) 0.28003(3) 0.03056(13) Uani d . 1
S S2 -0.20179(8) 0.77953(4) 0.25164(2) 0.02763(13) Uani d . 1
O O1 0.8468(2) 0.08820(11) -0.01137(7) 0.0305(3) Uani d . 1
O O2 0.5602(2) 0.82229(11) 0.51122(7) 0.0325(3) Uani d . 1
O O3 0.7588(3) 0.03225(11) 0.40424(8) 0.0333(3) Uani d . 1
H H3A 0.752(4) 0.0567(19) 0.4491(13) 0.040 Uiso d . 1
H H3B 0.633(4) 0.0293(19) 0.3796(13) 0.040 Uiso d . 1
N N1 0.6822(3) 0.01773(13) 0.20087(8) 0.0260(3) Uani d . 1
H H1A 0.725(3) -0.0312(17) 0.2307(11) 0.031 Uiso d . 1
N N2 0.7734(3) 0.03375(13) 0.13290(8) 0.0268(3) Uani d . 1
N N3 0.4856(2) 0.11614(11) 0.14138(8) 0.0213(3) Uani d . 1
N N4 0.0028(3) 0.87457(12) 0.38823(8) 0.0247(3) Uani d . 1
H H4A -0.085(3) 0.9228(17) 0.3954(11) 0.030 Uiso d . 1
N N5 0.1725(3) 0.86844(12) 0.44183(8) 0.0254(3) Uani d . 1
N N6 0.1475(2) 0.74212(11) 0.34577(8) 0.0222(3) Uani d . 1
C C1 0.5050(3) 0.06404(14) 0.20819(9) 0.0232(4) Uani d . 1
C C2 0.6504(3) 0.09428(14) 0.09778(9) 0.0223(4) Uani d . 1
C C3 0.6860(3) 0.13059(14) 0.02235(9) 0.0240(4) Uani d . 1
C C4 0.5984(4) 0.19649(17) -0.02503(10) 0.0371(5) Uani d . 1
H H4 0.4838 0.2354 -0.0155 0.044 Uiso calc R 1
C C5 0.7116(4) 0.19619(17) -0.09219(11) 0.0393(5) Uani d . 1
H H5 0.6871 0.2351 -0.1361 0.047 Uiso calc R 1
C C6 0.8591(3) 0.13059(16) -0.08148(10) 0.0331(4) Uani d . 1
H H6 0.9580 0.1156 -0.1173 0.040 Uiso calc R 1
C C7 0.3061(3) 0.17367(14) 0.12078(10) 0.0243(4) Uani d . 1
H H7A 0.1900 0.1564 0.1574 0.029 Uiso calc R 1
H H7B 0.2319 0.1417 0.0705 0.029 Uiso calc R 1
C C8 0.3862(3) 0.30216(14) 0.11841(9) 0.0246(4) Uani d . 1
C C9 0.5982(3) 0.36345(15) 0.14907(10) 0.0296(4) Uani d . 1
H H9 0.7004 0.3246 0.1729 0.035 Uiso calc R 1
C C10 0.6630(4) 0.48138(16) 0.14531(11) 0.0371(5) Uani d . 1
H H10 0.8090 0.5228 0.1665 0.045 Uiso calc R 1
C C11 0.5153(4) 0.53864(17) 0.11072(11) 0.0404(5) Uani d . 1
H H11 0.5599 0.6192 0.1079 0.048 Uiso calc R 1
C C12 0.3028(4) 0.47821(17) 0.08038(12) 0.0414(5) Uani d . 1
H H12 0.2006 0.5174 0.0570 0.050 Uiso calc R 1
C C13 0.2381(3) 0.36062(16) 0.08393(11) 0.0335(4) Uani d . 1
H H13 0.0918 0.3195 0.0627 0.040 Uiso calc R 1
C C14 -0.0174(3) 0.79991(14) 0.32916(9) 0.0223(4) Uani d . 1
C C15 0.2585(3) 0.78665(14) 0.41473(9) 0.0233(4) Uani d . 1
C C16 0.4402(3) 0.74833(15) 0.45380(9) 0.0242(4) Uani d . 1
C C17 0.5195(3) 0.65286(16) 0.44984(10) 0.0303(4) Uani d . 1
H H17 0.4653 0.5884 0.4151 0.036 Uiso calc R 1
C C18 0.7002(3) 0.66805(17) 0.50797(10) 0.0321(4) Uani d . 1
H H18 0.7905 0.6157 0.5196 0.039 Uiso calc R 1
C C19 0.7177(3) 0.77051(17) 0.54297(11) 0.0332(4) Uani d . 1
H H19 0.8252 0.8028 0.5843 0.040 Uiso calc R 1
C C20 0.2004(3) 0.65628(14) 0.29446(9) 0.0239(4) Uani d . 1
H H20A 0.3674 0.6670 0.2974 0.029 Uiso calc R 1
H H20B 0.1489 0.6693 0.2422 0.029 Uiso calc R 1
C C21 0.0932(3) 0.53434(14) 0.31051(9) 0.0226(4) Uani d . 1
C C22 0.1902(3) 0.44799(16) 0.28516(10) 0.0307(4) Uani d . 1
H H22 0.3270 0.4668 0.2610 0.037 Uiso calc R 1
C C23 0.0880(4) 0.33463(17) 0.29509(11) 0.0389(5) Uani d . 1
H H23 0.1549 0.2760 0.2774 0.047 Uiso calc R 1
C C24 -0.1094(4) 0.30642(17) 0.33038(12) 0.0405(5) Uani d . 1
H H24 -0.1788 0.2285 0.3369 0.049 Uiso calc R 1
C C25 -0.2063(4) 0.39117(18) 0.35627(12) 0.0410(5) Uani d . 1
H H25 -0.3424 0.3719 0.3808 0.049 Uiso calc R 1
C C26 -0.1044(3) 0.50534(16) 0.34637(11) 0.0318(4) Uani d . 1
H H26 -0.1714 0.5637 0.3644 0.038 Uiso calc R 1

loop_
_atom_site_aniso_label
_atom_site_aniso_U_11
_atom_site_aniso_U_22
_atom_site_aniso_U_33
_atom_site_aniso_U_12
_atom_site_aniso_U_13
_atom_site_aniso_U_23
S1 0.0307(3) 0.0369(3) 0.0255(2) 0.0094(2) 0.00647(18) 0.00482(19)
S2 0.0285(3) 0.0262(2) 0.0270(2) 0.00626(19) -0.00410(18) 0.00176(17)
O1 0.0316(7) 0.0369(7) 0.0265(6) 0.0140(6) 0.0061(5) 0.0016(5)
O2 0.0357(8) 0.0306(7) 0.0296(7) 0.0091(6) -0.0090(6) -0.0012(5)
O3 0.0415(9) 0.0352(7) 0.0271(7) 0.0190(7) -0.0012(6) -0.0030(6)
N1 0.0273(8) 0.0293(8) 0.0243(7) 0.0114(7) 0.0023(6) 0.0072(6)
N2 0.0280(8) 0.0299(8) 0.0256(8) 0.0116(7) 0.0040(6) 0.0065(6)
N3 0.0206(8) 0.0218(7) 0.0225(7) 0.0071(6) 0.0008(6) 0.0029(5)
N4 0.0268(8) 0.0231(7) 0.0253(7) 0.0093(6) -0.0010(6) 0.0007(6)
N5 0.0266(8) 0.0262(7) 0.0237(7) 0.0083(6) -0.0019(6) 0.0009(6)
N6 0.0233(8) 0.0199(7) 0.0232(7) 0.0055(6) 0.0011(6) 0.0008(6)
C1 0.0241(9) 0.0213(8) 0.0230(8) 0.0044(7) -0.0010(7) 0.0003(7)
C2 0.0221(9) 0.0212(8) 0.0243(8) 0.0072(7) 0.0009(7) 0.0005(7)
C3 0.0236(9) 0.0258(9) 0.0235(8) 0.0073(7) 0.0040(7) -0.0004(7)
C4 0.0512(13) 0.0423(11) 0.0282(10) 0.0277(10) 0.0126(9) 0.0110(8)
C5 0.0592(14) 0.0384(11) 0.0263(10) 0.0194(10) 0.0126(9) 0.0103(8)
C6 0.0382(12) 0.0355(10) 0.0256(9) 0.0070(9) 0.0097(8) 0.0007(8)
C7 0.0211(9) 0.0257(9) 0.0276(9) 0.0093(7) 0.0002(7) 0.0019(7)
C8 0.0304(10) 0.0245(9) 0.0210(8) 0.0109(8) 0.0022(7) 0.0008(7)
C9 0.0339(11) 0.0281(9) 0.0272(9) 0.0108(8) -0.0036(8) 0.0004(7)
C10 0.0440(12) 0.0290(10) 0.0328(10) 0.0016(9) -0.0062(9) -0.0021(8)
C11 0.0609(15) 0.0250(10) 0.0350(11) 0.0113(10) -0.0012(10) 0.0037(8)
C12 0.0549(14) 0.0336(11) 0.0405(11) 0.0231(10) -0.0070(10) 0.0053(9)
C13 0.0327(11) 0.0320(10) 0.0371(10) 0.0131(9) -0.0046(8) 0.0007(8)
C14 0.0213(9) 0.0193(8) 0.0262(8) 0.0034(7) 0.0038(7) 0.0052(7)
C15 0.0238(9) 0.0227(8) 0.0224(8) 0.0037(7) 0.0020(7) 0.0022(7)
C16 0.0238(9) 0.0274(9) 0.0207(8) 0.0055(7) -0.0001(7) 0.0013(7)
C17 0.0305(10) 0.0340(10) 0.0280(9) 0.0123(8) 0.0009(8) -0.0012(8)
C18 0.0279(10) 0.0413(11) 0.0308(10) 0.0150(9) 0.0016(8) 0.0057(8)
C19 0.0281(10) 0.0427(11) 0.0281(9) 0.0090(9) -0.0058(8) 0.0069(8)
C20 0.0253(9) 0.0244(9) 0.0228(8) 0.0068(7) 0.0053(7) 0.0005(7)
C21 0.0246(9) 0.0237(8) 0.0202(8) 0.0080(7) -0.0001(7) 0.0011(7)
C22 0.0390(11) 0.0327(10) 0.0248(9) 0.0165(9) 0.0043(8) 0.0012(7)
C23 0.0612(15) 0.0280(10) 0.0306(10) 0.0201(10) -0.0055(10) -0.0015(8)
C24 0.0527(14) 0.0241(9) 0.0384(11) 0.0019(9) -0.0137(10) 0.0062(8)
C25 0.0339(12) 0.0383(11) 0.0485(12) 0.0020(9) 0.0050(9) 0.0146(10)
C26 0.0296(11) 0.0277(9) 0.0402(11) 0.0091(8) 0.0085(8) 0.0049(8)

loop_
_atom_type_symbol
_atom_type_description
_atom_type_scat_dispersion_real
_atom_type_scat_dispersion_imag
_atom_type_scat_source
C C 0.0033 0.0016 'International Tables Vol C Tables 4.2.6.8 and 6.1.1.4'
H H 0.0000 0.0000 'International Tables Vol C Tables 4.2.6.8 and 6.1.1.4'
N N 0.0061 0.0033 'International Tables Vol C Tables 4.2.6.8 and 6.1.1.4'
O O 0.0106 0.0060 'International Tables Vol C Tables 4.2.6.8 and 6.1.1.4'
S S 0.1246 0.1234 'International Tables Vol C Tables 4.2.6.8 and 6.1.1.4'

loop_
_geom_angle_atom_site_label_1
_geom_angle_atom_site_label_2
_geom_angle_atom_site_label_3
_geom_angle
C6 O1 C3 106.50(14)
C19 O2 C16 106.33(14)
H3A O3 H3B 108(2)
C1 N1 N2 114.05(14)
C1 N1 H1A 126.0(13)
N2 N1 H1A 118.8(13)
C2 N2 N1 103.59(14)
C1 N3 C2 107.51(14)
C1 N3 C7 124.11(14)
C2 N3 C7 128.16(14)
C14 N4 N5 113.20(14)
C14 N4 H4A 126.2(13)
N5 N4 H4A 120.5(13)
C15 N5 N4 104.25(14)
C14 N6 C15 107.53(14)
C14 N6 C20 124.07(14)
C15 N6 C20 128.21(14)
N1 C1 N3 103.46(14)
N1 C1 S1 128.34(13)
N3 C1 S1 128.17(13)
N2 C2 N3 111.36(15)
N2 C2 C3 122.82(15)
N3 C2 C3 125.81(15)
C4 C3 O1 109.95(15)
C4 C3 C2 135.93(17)
O1 C3 C2 114.11(15)
C3 C4 C5 106.47(17)
C3 C4 H4 126.8
C5 C4 H4 126.8
C6 C5 C4 106.89(17)
C6 C5 H5 126.6
C4 C5 H5 126.6
C5 C6 O1 110.20(16)
C5 C6 H6 124.9
O1 C6 H6 124.9
N3 C7 C8 114.60(14)
N3 C7 H7A 108.6
C8 C7 H7A 108.6
N3 C7 H7B 108.6
C8 C7 H7B 108.6
H7A C7 H7B 107.6
C9 C8 C13 118.95(17)
C9 C8 C7 122.93(15)
C13 C8 C7 118.12(16)
C8 C9 C10 120.53(17)
C8 C9 H9 119.7
C10 C9 H9 119.7
C11 C10 C9 120.12(19)
C11 C10 H10 119.9
C9 C10 H10 119.9
C12 C11 C10 119.73(18)
C12 C11 H11 120.1
C10 C11 H11 120.1
C11 C12 C13 120.22(18)
C11 C12 H12 119.9
C13 C12 H12 119.9
C12 C13 C8 120.44(19)
C12 C13 H13 119.8
C8 C13 H13 119.8
N4 C14 N6 104.29(14)
N4 C14 S2 128.50(13)
N6 C14 S2 127.21(13)
N5 C15 N6 110.73(15)
N5 C15 C16 123.67(15)
N6 C15 C16 125.58(15)
C17 C16 O2 109.93(15)
C17 C16 C15 135.42(16)
O2 C16 C15 114.60(14)
C16 C17 C18 106.48(17)
C16 C17 H17 126.8
C18 C17 H17 126.8
C19 C18 C17 106.48(16)
C19 C18 H18 126.8
C17 C18 H18 126.8
C18 C19 O2 110.79(16)
C18 C19 H19 124.6
O2 C19 H19 124.6
N6 C20 C21 114.33(14)
N6 C20 H20A 108.7
C21 C20 H20A 108.7
N6 C20 H20B 108.7
C21 C20 H20B 108.7
H20A C20 H20B 107.6
C26 C21 C22 119.00(17)
C26 C21 C20 122.02(15)
C22 C21 C20 118.90(16)
C23 C22 C21 120.24(19)
C23 C22 H22 119.9
C21 C22 H22 119.9
C24 C23 C22 120.41(19)
C24 C23 H23 119.8
C22 C23 H23 119.8
C23 C24 C25 119.95(19)
C23 C24 H24 120.0
C25 C24 H24 120.0
C24 C25 C26 119.9(2)
C24 C25 H25 120.1
C26 C25 H25 120.1
C21 C26 C25 120.52(18)
C21 C26 H26 119.7
C25 C26 H26 119.7

loop_
_geom_bond_atom_site_label_1
_geom_bond_atom_site_label_2
_geom_bond_distance
S1 C1 1.676(2)
S2 C14 1.682(2)
O1 C6 1.370(2)
O1 C3 1.372(2)
O2 C19 1.364(2)
O2 C16 1.369(2)
O3 H3A 0.85(2)
O3 H3B 0.85(2)
N1 C1 1.339(2)
N1 N2 1.372(2)
N1 H1A 0.88(2)
N2 C2 1.309(2)
N3 C1 1.380(2)
N3 C2 1.380(2)
N3 C7 1.460(2)
N4 C14 1.335(2)
N4 N5 1.370(2)
N4 H4A 0.89(2)
N5 C15 1.314(2)
N6 C14 1.374(2)
N6 C15 1.378(2)
N6 C20 1.461(2)
C2 C3 1.447(2)
C3 C4 1.349(3)
C4 C5 1.425(3)
C4 H4 0.9500
C5 C6 1.340(3)
C5 H5 0.9500
C6 H6 0.9500
C7 C8 1.514(2)
C7 H7A 0.9900
C7 H7B 0.9900
C8 C9 1.382(3)
C8 C13 1.394(2)
C9 C10 1.389(3)
C9 H9 0.9500
C10 C11 1.383(3)
C10 H10 0.9500
C11 C12 1.380(3)
C11 H11 0.9500
C12 C13 1.385(3)
C12 H12 0.9500
C13 H13 0.9500
C15 C16 1.440(2)
C16 C17 1.353(2)
C17 C18 1.425(3)
C17 H17 0.9500
C18 C19 1.338(3)
C18 H18 0.9500
C19 H19 0.9500
C20 C21 1.509(2)
C20 H20A 0.9900
C20 H20B 0.9900
C21 C26 1.382(3)
C21 C22 1.390(2)
C22 C23 1.386(3)
C22 H22 0.9500
C23 C24 1.375(3)
C23 H23 0.9500
C24 C25 1.377(3)
C24 H24 0.9500
C25 C26 1.394(3)
C25 H25 0.9500
C26 H26 0.9500

loop_
_geom_hbond_atom_site_label_D
_geom_hbond_atom_site_label_H
_geom_hbond_atom_site_label_A
_geom_hbond_site_symmetry_A
_geom_hbond_distance_DH
_geom_hbond_distance_HA
_geom_hbond_distance_DA
_geom_hbond_angle_DHA
O3 H3A N5 2_666 0.85(2) 2.08(2) 2.906(2) 165(2)
N1 H1A S2 1_645 0.88(2) 2.47(2) 3.267(2) 151(2)
N4 H4A O3 1_465 0.89(2) 1.81(2) 2.697(2) 174(2)
C7 H7A N2 1_455 0.99 2.60 3.304(3) 128
C7 H7B O1 1_455 0.99 2.59 3.440(2) 144
O3 H3B S1 . 0.85(2) 2.50(2) 3.320(2) 162(2)
C7 H7A S1 . 0.99 2.74 3.237(2) 112
C9 H9 N3 . 0.95 2.56 2.893(2) 101
C26 H26 N6 . 0.95 2.58 2.903(3) 100
C20 H20B S2 . 0.99 2.78 3.214(2) 107

loop_
_geom_torsion_atom_site_label_1
_geom_torsion_atom_site_label_2
_geom_torsion_atom_site_label_3
_geom_torsion_atom_site_label_4
_geom_torsion
C1 N1 N2 C2 1.32(19)
C14 N4 N5 C15 -0.33(19)
N2 N1 C1 N3 -1.84(19)
N2 N1 C1 S1 176.30(13)
C2 N3 C1 N1 1.59(18)
C7 N3 C1 N1 176.47(14)
C2 N3 C1 S1 -176.56(13)
C7 N3 C1 S1 -1.7(2)
N1 N2 C2 N3 -0.20(19)
N1 N2 C2 C3 -179.37(16)
C1 N3 C2 N2 -0.90(19)
C7 N3 C2 N2 -175.50(15)
C1 N3 C2 C3 178.23(16)
C7 N3 C2 C3 3.6(3)
C6 O1 C3 C4 0.6(2)
C6 O1 C3 C2 -179.92(15)
N2 C2 C3 C4 -175.6(2)
N3 C2 C3 C4 5.4(3)
N2 C2 C3 O1 5.1(2)
N3 C2 C3 O1 -173.93(15)
O1 C3 C4 C5 -0.4(2)
C2 C3 C4 C5 -179.8(2)
C3 C4 C5 C6 0.1(2)
C4 C5 C6 O1 0.3(2)
C3 O1 C6 C5 -0.5(2)
C1 N3 C7 C8 111.39(18)
C2 N3 C7 C8 -74.8(2)
N3 C7 C8 C9 -13.9(2)
N3 C7 C8 C13 166.36(16)
C13 C8 C9 C10 -0.3(3)
C7 C8 C9 C10 180.00(17)
C8 C9 C10 C11 0.0(3)
C9 C10 C11 C12 0.4(3)
C10 C11 C12 C13 -0.5(3)
C11 C12 C13 C8 0.3(3)
C9 C8 C13 C12 0.1(3)
C7 C8 C13 C12 179.87(18)
N5 N4 C14 N6 0.32(19)
N5 N4 C14 S2 -179.83(13)
C15 N6 C14 N4 -0.18(18)
C20 N6 C14 N4 -175.62(14)
C15 N6 C14 S2 179.97(13)
C20 N6 C14 S2 4.5(2)
N4 N5 C15 N6 0.20(19)
N4 N5 C15 C16 -178.34(16)
C14 N6 C15 N5 -0.02(19)
C20 N6 C15 N5 175.17(15)
C14 N6 C15 C16 178.48(16)
C20 N6 C15 C16 -6.3(3)
C19 O2 C16 C17 0.2(2)
C19 O2 C16 C15 177.89(15)
N5 C15 C16 C17 159.8(2)
N6 C15 C16 C17 -18.5(3)
N5 C15 C16 O2 -17.1(2)
N6 C15 C16 O2 164.55(16)
O2 C16 C17 C18 -0.2(2)
C15 C16 C17 C18 -177.2(2)
C16 C17 C18 C19 0.1(2)
C17 C18 C19 O2 0.0(2)
C16 O2 C19 C18 -0.1(2)
C14 N6 C20 C21 -98.91(19)
C15 N6 C20 C21 86.6(2)
N6 C20 C21 C26 25.8(2)
N6 C20 C21 C22 -157.33(16)
C26 C21 C22 C23 0.8(3)
C20 C21 C22 C23 -176.17(16)
C21 C22 C23 C24 -0.3(3)
C22 C23 C24 C25 -0.2(3)
C23 C24 C25 C26 0.2(3)
C22 C21 C26 C25 -0.7(3)
C20 C21 C26 C25 176.14(17)
C24 C25 C26 C21 0.2(3)

loop_
_cod_related_entry_id
_cod_related_entry_database
_cod_related_entry_code
1 ChemSpider 26000951
